data_2205031
loop_
_publ_author_name
'Nawong Boonnak'
'Suchada Chantrapromma'
'Hoong-Kun Fun'
'Shazia Anjum'
'Shamsher Ali'
Atta-ur-Rahman
'Chatchanok Karalai'

_publ_section_title
;
 3-(3,7-Dimethylocta-2,6-dienyloxy)-1,8-dihydroxy-6-methyl-9,10-anthraquinone
;
_journal_issue 2
_journal_name_full 'Acta Crystallographica Section E'
_journal_page_first o410
_journal_page_last o412
_journal_paper_doi 10.1107/S1600536805001674
_journal_volume 61
_journal_year 2005
_chemical_formula_iupac 'C25 H26 O5'
_chemical_formula_moiety 'C25 H26 O5'
_chemical_formula_sum 'C25 H26 O5'
_chemical_formula_weight 406.46
_chemical_melting_point .391E-305
_chemical_name_common 3-Geranyloxy-6-methyl-1,8-dihydroxyanthraquinone
_chemical_name_systematic
;
3-(3,7-Dimethylocta-2,6-dienyloxy)-1,8-dihydroxy-6-methyl-9,10-anthraquinone
;
_space_group_IT_number 2
_symmetry_cell_setting triclinic
_symmetry_space_group_name_Hall '-P 1'
_symmetry_space_group_name_H-M 'P -1'
_atom_sites_solution_hydrogens geom
_atom_sites_solution_primary direct
_atom_sites_solution_secondary difmap
_audit_creation_method SHELXL-97
_cell_angle_alpha 100.074(5)
_cell_angle_beta 92.978(5)
_cell_angle_gamma 96.526(5)
_cell_formula_units_Z 2
_cell_length_a 4.60820(10)
_cell_length_b 12.965(4)
_cell_length_c 18.105(5)
_cell_measurement_reflns_used 1719
_cell_measurement_temperature 293(2)
_cell_measurement_theta_max 28.12
_cell_measurement_theta_min 0.995
_cell_volume 1055.3(4)
_computing_cell_refinement 'SAINT (Siemens, 1996)'
_computing_data_collection 'SMART (Siemens, 1996)'
_computing_data_reduction SAINT
_computing_molecular_graphics SHELXTL
_computing_publication_material 'SHELXTL and PLATON (Spek, 2003)'
_computing_structure_refinement SHELXTL
_computing_structure_solution 'SHELXTL (Sheldrick, 1997)'
_diffrn_ambient_temperature 293(2)
_diffrn_detector_area_resol_mean 8.33
_diffrn_measured_fraction_theta_full 0.989
_diffrn_measured_fraction_theta_max 0.989
_diffrn_measurement_device_type 'Siemens SMART CCD area-detector'
_diffrn_measurement_method \w
_diffrn_radiation_monochromator graphite
_diffrn_radiation_source 'fine-focus sealed tube'
_diffrn_radiation_type MoK\a
_diffrn_radiation_wavelength 0.71073
_diffrn_reflns_av_R_equivalents 0.0440
_diffrn_reflns_av_sigmaI/netI 0.0620
_diffrn_reflns_limit_h_max 5
_diffrn_reflns_limit_h_min -5
_diffrn_reflns_limit_k_max 15
_diffrn_reflns_limit_k_min -15
_diffrn_reflns_limit_l_max 21
_diffrn_reflns_limit_l_min -21
_diffrn_reflns_number 9919
_diffrn_reflns_theta_full 25.00
_diffrn_reflns_theta_max 25.00
_diffrn_reflns_theta_min 1.80
_diffrn_standards_decay_% 0
_diffrn_standards_number 0
_exptl_absorpt_coefficient_mu 0.088
_exptl_absorpt_correction_T_max 0.996
_exptl_absorpt_correction_T_min 0.995
_exptl_absorpt_correction_type multi-scan
_exptl_absorpt_process_details '(SADABS; Sheldrick, 1996)'
_exptl_crystal_colour orange
_exptl_crystal_density_diffrn 1.279
_exptl_crystal_density_method 'not measured'
_exptl_crystal_description Needle
_exptl_crystal_F_000 432
_exptl_crystal_size_max 0.28
_exptl_crystal_size_mid 0.05
_exptl_crystal_size_min 0.05
_refine_diff_density_max 0.219
_refine_diff_density_min -0.210
_refine_ls_extinction_method none
_refine_ls_goodness_of_fit_ref 1.065
_refine_ls_hydrogen_treatment constr
_refine_ls_matrix_type full
_refine_ls_number_parameters 275
_refine_ls_number_reflns 3693
_refine_ls_number_restraints 0
_refine_ls_restrained_S_all 1.065
_refine_ls_R_factor_all 0.1426
_refine_ls_R_factor_gt 0.0856
_refine_ls_shift/su_max 0.000
_refine_ls_shift/su_mean 0.000
_refine_ls_structure_factor_coef Fsqd
_refine_ls_weighting_details 'calc w = 1/[\s^2^(Fo^2^)+(0.0885P)^2^+0.4977P] where P = (Fo^2^+2Fc^2^)/3'
_refine_ls_weighting_scheme calc
_refine_ls_wR_factor_gt 0.1924
_refine_ls_wR_factor_ref 0.2192
_reflns_number_gt 2097
_reflns_number_total 3693
_reflns_threshold_expression I>2\s(I)
_cod_data_source_file ci6514.cif
_cod_data_source_block I
_cod_depositor_comments
;
The following automatic conversions were performed:
'_symmetry_cell_setting' value 'Triclinic' changed to 'triclinic'
according to '/home/saulius/struct/CIF-dictionaries/cif_core.dic'
dictionary named 'cif_core.dic' version 2.4.1 from 2010-06-29.

Automatic conversion script
Id: cif_fix_enum 1527 2010-12-29 10:47:43Z saulius 

The following automatic conversions were performed:

'_symmetry_cell_setting' value 'Triclinic' changed to 'triclinic'
according to /home/saulius/struct/CIF-dictionaries/cif_core.dic
dictionary named 'cif_core.dic' version 2.4.1 from 2010-06-29.

Automatic conversion script
Id: cif_fix_values 1715 2011-07-08 13:25:40Z adriana 
;
_cod_database_code 2205031
_cod_database_fobs_code 2205031

loop_
_symmetry_equiv_pos_as_xyz
'x, y, z'
'-x, -y, -z'

loop_
_atom_site_label
_atom_site_fract_x
_atom_site_fract_y
_atom_site_fract_z
_atom_site_U_iso_or_equiv
_atom_site_adp_type
_atom_site_calc_flag
_atom_site_refinement_flags
_atom_site_occupancy
_atom_site_type_symbol
O1 -0.5595(7) 0.1811(2) -0.28870(14) 0.0808(10) Uani d . 1 O
H1 -0.4258 0.2281 -0.2721 0.121 Uiso calc R 1 H
O2 -0.1919(5) 0.2991(2) -0.18760(13) 0.0596(8) Uani d . 1 O
O3 -0.6424(6) 0.1018(2) 0.02578(15) 0.0735(9) Uani d . 1 O
O4 0.1972(5) 0.41094(18) -0.09103(13) 0.0544(7) Uani d . 1 O
H4 0.1095 0.3898 -0.1325 0.082 Uiso calc R 1 H
O5 0.1842(5) 0.34737(19) 0.15961(13) 0.0561(7) Uani d . 1 O
C1 -0.6553(8) 0.1338(3) -0.2325(2) 0.0542(10) Uani d . 1 C
C2 -0.8819(8) 0.0511(3) -0.2500(2) 0.0592(11) Uani d . 1 C
H2 -0.9633 0.0320 -0.2993 0.071 Uiso calc R 1 H
C3 -0.9887(8) -0.0031(3) -0.1965(2) 0.0495(9) Uani d . 1 C
C4 -0.8717(7) 0.0282(3) -0.1226(2) 0.0450(9) Uani d . 1 C
H4A -0.9455 -0.0068 -0.0857 0.054 Uiso calc R 1 H
C5 -0.6486(7) 0.1102(3) -0.10327(19) 0.0405(8) Uani d . 1 C
C6 -0.5319(7) 0.1649(3) -0.15817(19) 0.0432(9) Uani d . 1 C
C7 -0.2916(7) 0.2510(3) -0.1378(2) 0.0427(9) Uani d . 1 C
C8 -0.1669(7) 0.2788(2) -0.06126(18) 0.0385(8) Uani d . 1 C
C9 -0.2770(7) 0.2259(2) -0.00469(19) 0.0371(8) Uani d . 1 C
C10 -0.5303(7) 0.1413(3) -0.02410(19) 0.0418(9) Uani d . 1 C
C11 -0.1556(7) 0.2514(3) 0.06733(19) 0.0422(9) Uani d . 1 C
H11 -0.2311 0.2160 0.1039 0.051 Uiso calc R 1 H
C12 0.0821(7) 0.3308(3) 0.08654(19) 0.0428(9) Uani d . 1 C
C13 0.1932(7) 0.3849(3) 0.0330(2) 0.0434(9) Uani d . 1 C
H13 0.3480 0.4388 0.0462 0.052 Uiso calc R 1 H
C14 0.0732(7) 0.3585(2) -0.04039(19) 0.0388(8) Uani d . 1 C
C15 0.4333(8) 0.4258(3) 0.1864(2) 0.0544(10) Uani d . 1 C
H15A 0.3738 0.4960 0.1943 0.065 Uiso calc R 1 H
H15B 0.5811 0.4225 0.1501 0.065 Uiso calc R 1 H
C16 0.5495(8) 0.4014(3) 0.2577(2) 0.0548(10) Uani d . 1 C
H16 0.6283 0.3379 0.2540 0.066 Uiso calc R 1 H
C17 0.5570(9) 0.4573(3) 0.3259(2) 0.0630(11) Uani d . 1 C
C18 0.6733(11) 0.4216(4) 0.3946(2) 0.0799(14) Uani d . 1 C
H18A 0.5173 0.4188 0.4284 0.096 Uiso calc R 1 H
H18B 0.8278 0.4753 0.4196 0.096 Uiso calc R 1 H
C19 0.7924(11) 0.3171(4) 0.3844(2) 0.0851(15) Uani d . 1 C
H19A 0.6444 0.2629 0.3568 0.102 Uiso calc R 1 H
H19B 0.9607 0.3207 0.3545 0.102 Uiso calc R 1 H
C20 0.8810(12) 0.2864(4) 0.4569(3) 0.0998(18) Uani d . 1 C
H20 1.0108 0.3364 0.4893 0.120 Uiso calc R 1 H
C21 0.8032(10) 0.1998(4) 0.4814(2) 0.0741(13) Uani d . 1 C
C22 0.5917(16) 0.1116(4) 0.4367(3) 0.127(2) Uani d . 1 C
H22A 0.5066 0.1348 0.3939 0.191 Uiso calc R 1 H
H22B 0.4398 0.0916 0.4677 0.191 Uiso calc R 1 H
H22C 0.6932 0.0521 0.4200 0.191 Uiso calc R 1 H
C23 0.9084(14) 0.1792(5) 0.5568(3) 0.116(2) Uani d . 1 C
H23A 1.0404 0.2389 0.5825 0.174 Uiso calc R 1 H
H23B 1.0083 0.1176 0.5500 0.174 Uiso calc R 1 H
H23C 0.7440 0.1682 0.5862 0.174 Uiso calc R 1 H
C24 -1.2268(9) -0.0953(3) -0.2176(2) 0.0654(12) Uani d . 1 C
H24A -1.3521 -0.0841 -0.2587 0.098 Uiso calc R 1 H
H24B -1.3399 -0.1015 -0.1751 0.098 Uiso calc R 1 H
H24C -1.1401 -0.1590 -0.2323 0.098 Uiso calc R 1 H
C25 0.4357(15) 0.5620(4) 0.3414(3) 0.114(2) Uani d . 1 C
H25A 0.2781 0.5622 0.3046 0.171 Uiso calc R 1 H
H25B 0.5877 0.6181 0.3387 0.171 Uiso calc R 1 H
H25C 0.3643 0.5722 0.3907 0.171 Uiso calc R 1 H

loop_
_atom_site_aniso_label
_atom_site_aniso_U_11
_atom_site_aniso_U_22
_atom_site_aniso_U_33
_atom_site_aniso_U_12
_atom_site_aniso_U_13
_atom_site_aniso_U_23
O1 0.097(2) 0.098(2) 0.0436(17) -0.0224(18) -0.0083(15) 0.0274(16)
O2 0.0689(17) 0.0657(18) 0.0465(16) -0.0068(14) 0.0046(13) 0.0258(14)
O3 0.078(2) 0.076(2) 0.0629(19) -0.0107(16) 0.0085(15) 0.0145(16)
O4 0.0631(16) 0.0506(15) 0.0509(16) -0.0098(12) 0.0073(12) 0.0229(12)
O5 0.0621(16) 0.0582(16) 0.0421(16) -0.0142(13) -0.0028(12) 0.0089(12)
C1 0.055(2) 0.066(3) 0.045(2) 0.009(2) 0.0024(19) 0.019(2)
C2 0.061(2) 0.066(3) 0.047(2) 0.005(2) -0.0127(19) 0.005(2)
C3 0.046(2) 0.048(2) 0.055(3) 0.0103(17) 0.0006(18) 0.0091(19)
C4 0.044(2) 0.043(2) 0.049(2) 0.0057(16) 0.0061(17) 0.0092(17)
C5 0.0401(19) 0.040(2) 0.043(2) 0.0117(16) 0.0056(16) 0.0071(16)
C6 0.046(2) 0.047(2) 0.041(2) 0.0109(17) 0.0057(17) 0.0127(17)
C7 0.048(2) 0.041(2) 0.044(2) 0.0098(16) 0.0112(17) 0.0162(17)
C8 0.0393(19) 0.0357(19) 0.044(2) 0.0102(15) 0.0094(16) 0.0113(16)
C9 0.0380(18) 0.0340(19) 0.042(2) 0.0090(15) 0.0078(15) 0.0106(15)
C10 0.045(2) 0.043(2) 0.043(2) 0.0032(16) 0.0166(17) 0.0177(17)
C11 0.045(2) 0.041(2) 0.042(2) 0.0040(16) 0.0072(17) 0.0119(16)
C12 0.044(2) 0.043(2) 0.042(2) 0.0064(16) 0.0049(17) 0.0071(17)
C13 0.042(2) 0.0345(19) 0.054(2) 0.0007(15) 0.0055(17) 0.0110(17)
C14 0.0418(19) 0.0329(19) 0.046(2) 0.0067(15) 0.0090(16) 0.0144(16)
C15 0.060(2) 0.046(2) 0.053(2) -0.0041(18) -0.0031(19) 0.0080(18)
C16 0.067(3) 0.044(2) 0.051(3) -0.0023(18) -0.0062(19) 0.0113(19)
C17 0.080(3) 0.051(3) 0.050(3) -0.010(2) -0.005(2) 0.005(2)
C18 0.104(4) 0.075(3) 0.051(3) -0.013(3) -0.016(2) 0.008(2)
C19 0.111(4) 0.076(3) 0.063(3) -0.011(3) -0.021(3) 0.021(3)
C20 0.130(5) 0.092(4) 0.067(3) -0.023(3) -0.041(3) 0.023(3)
C21 0.092(3) 0.076(3) 0.057(3) 0.015(3) 0.000(2) 0.019(2)
C22 0.184(7) 0.096(4) 0.100(4) -0.006(4) -0.010(4) 0.035(4)
C23 0.159(6) 0.128(5) 0.070(4) 0.025(4) -0.007(3) 0.040(3)
C24 0.061(3) 0.060(3) 0.069(3) -0.002(2) -0.007(2) 0.005(2)
C25 0.186(6) 0.080(4) 0.072(4) 0.031(4) 0.000(4) -0.005(3)

loop_
_atom_type_symbol
_atom_type_description
_atom_type_scat_dispersion_real
_atom_type_scat_dispersion_imag
_atom_type_scat_source
C C 0.0033 0.0000 'International Tables Vol C Tables 4.2.6.8 and 6.1.1.4'
H H 0.0000 0.0000 'International Tables Vol C Tables 4.2.6.8 and 6.1.1.4'
O O 0.0106 0.0000 'International Tables Vol C Tables 4.2.6.8 and 6.1.1.4'

loop_
_geom_angle_atom_site_label_1
_geom_angle_atom_site_label_2
_geom_angle_atom_site_label_3
_geom_angle
C1 O1 H1 109.5
C14 O4 H4 109.5
C12 O5 C15 119.9(3)
O1 C1 C2 117.8(3)
O1 C1 C6 122.0(3)
C2 C1 C6 120.1(3)
C3 C2 C1 121.8(3)
C3 C2 H2 119.1
C1 C2 H2 119.1
C2 C3 C4 118.6(3)
C2 C3 C24 120.7(3)
C4 C3 C24 120.7(3)
C5 C4 C3 121.1(3)
C5 C4 H4A 119.4
C3 C4 H4A 119.4
C4 C5 C6 120.8(3)
C4 C5 C10 119.6(3)
C6 C5 C10 119.7(3)
C1 C6 C5 117.6(3)
C1 C6 C7 121.6(3)
C5 C6 C7 120.8(3)
O2 C7 C8 120.5(3)
O2 C7 C6 119.8(3)
C8 C7 C6 119.7(3)
C14 C8 C9 117.6(3)
C14 C8 C7 121.2(3)
C9 C8 C7 121.2(3)
C11 C9 C8 120.9(3)
C11 C9 C10 119.6(3)
C8 C9 C10 119.5(3)
O3 C10 C5 121.3(3)
O3 C10 C9 119.7(3)
C5 C10 C9 119.0(3)
C9 C11 C12 120.3(3)
C9 C11 H11 119.9
C12 C11 H11 119.9
O5 C12 C13 125.3(3)
O5 C12 C11 114.3(3)
C13 C12 C11 120.4(3)
C12 C13 C14 119.6(3)
C12 C13 H13 120.2
C14 C13 H13 120.2
O4 C14 C13 117.2(3)
O4 C14 C8 121.7(3)
C13 C14 C8 121.2(3)
O5 C15 C16 106.6(3)
O5 C15 H15A 110.4
C16 C15 H15A 110.4
O5 C15 H15B 110.4
C16 C15 H15B 110.4
H15A C15 H15B 108.6
C17 C16 C15 128.7(4)
C17 C16 H16 115.6
C15 C16 H16 115.6
C16 C17 C18 123.4(4)
C16 C17 C25 122.1(4)
C18 C17 C25 114.4(4)
C17 C18 C19 117.9(4)
C17 C18 H18A 107.8
C19 C18 H18A 107.8
C17 C18 H18B 107.8
C19 C18 H18B 107.8
H18A C18 H18B 107.2
C20 C19 C18 113.0(4)
C20 C19 H19A 109.0
C18 C19 H19A 109.0
C20 C19 H19B 109.0
C18 C19 H19B 109.0
H19A C19 H19B 107.8
C21 C20 C19 129.3(5)
C21 C20 H20 115.3
C19 C20 H20 115.3
C20 C21 C22 122.2(4)
C20 C21 C23 123.8(5)
C22 C21 C23 113.9(4)
C21 C22 H22A 109.5
C21 C22 H22B 109.5
H22A C22 H22B 109.5
C21 C22 H22C 109.5
H22A C22 H22C 109.5
H22B C22 H22C 109.5
C21 C23 H23A 109.5
C21 C23 H23B 109.5
H23A C23 H23B 109.5
C21 C23 H23C 109.5
H23A C23 H23C 109.5
H23B C23 H23C 109.5
C3 C24 H24A 109.5
C3 C24 H24B 109.5
H24A C24 H24B 109.5
C3 C24 H24C 109.5
H24A C24 H24C 109.5
H24B C24 H24C 109.5
C17 C25 H25A 109.5
C17 C25 H25B 109.5
H25A C25 H25B 109.5
C17 C25 H25C 109.5
H25A C25 H25C 109.5
H25B C25 H25C 109.5

loop_
_geom_bond_atom_site_label_1
_geom_bond_atom_site_label_2
_geom_bond_distance
_geom_bond_publ_flag
O1 C1 1.346(4) y
O1 H1 0.82 ?
O2 C7 1.260(4) y
O3 C10 1.223(4) y
O4 C14 1.346(3) y
O4 H4 0.82 ?
O5 C12 1.353(4) y
O5 C15 1.446(4) y
C1 C2 1.390(5) ?
C1 C6 1.405(5) ?
C2 C3 1.372(5) ?
C2 H2 0.93 ?
C3 C4 1.390(5) ?
C3 C24 1.509(5) ?
C4 C5 1.375(4) ?
C4 H4A 0.93 ?
C5 C6 1.413(4) ?
C5 C10 1.477(5) ?
C6 C7 1.463(5) ?
C7 C8 1.441(5) ?
C8 C14 1.413(4) ?
C8 C9 1.413(4) ?
C9 C11 1.361(5) ?
C9 C10 1.490(4) ?
C11 C12 1.399(5) ?
C11 H11 0.93 ?
C12 C13 1.380(4) ?
C13 C14 1.382(5) ?
C13 H13 0.93 ?
C15 C16 1.470(5) ?
C15 H15A 0.97 ?
C15 H15B 0.97 ?
C16 C17 1.314(5) y
C16 H16 0.93 ?
C17 C18 1.496(6) ?
C17 C25 1.513(6) ?
C18 C19 1.504(6) ?
C18 H18A 0.97 ?
C18 H18B 0.97 ?
C19 C20 1.486(6) ?
C19 H19A 0.97 ?
C19 H19B 0.97 ?
C20 C21 1.299(6) y
C20 H20 0.93 ?
C21 C22 1.500(7) ?
C21 C23 1.502(6) ?
C22 H22A 0.96 ?
C22 H22B 0.96 ?
C22 H22C 0.96 ?
C23 H23A 0.96 ?
C23 H23B 0.96 ?
C23 H23C 0.96 ?
C24 H24A 0.96 ?
C24 H24B 0.96 ?
C24 H24C 0.96 ?
C25 H25A 0.96 ?
C25 H25B 0.96 ?
C25 H25C 0.96 ?

loop_
_geom_hbond_atom_site_label_D
_geom_hbond_atom_site_label_H
_geom_hbond_atom_site_label_A
_geom_hbond_site_symmetry_A
_geom_hbond_distance_DH
_geom_hbond_distance_HA
_geom_hbond_distance_DA
_geom_hbond_angle_DHA
_geom_hbond_publ_flag
O1 H1 O2 1_555 0.82 1.86 2.583(4) 146 yes
O4 H4 O2 1_555 0.82 1.84 2.563(3) 146 yes
C4 H4A O3 2_355 0.93 2.54 3.393(5) 153 yes

loop_
_geom_torsion_atom_site_label_1
_geom_torsion_atom_site_label_2
_geom_torsion_atom_site_label_3
_geom_torsion_atom_site_label_4
_geom_torsion
_geom_torsion_publ_flag
O1 C1 C2 C3 178.5(3) ?
C6 C1 C2 C3 -0.9(6) ?
C1 C2 C3 C4 2.0(6) ?
C1 C2 C3 C24 -177.6(4) ?
C2 C3 C4 C5 -1.6(5) ?
C24 C3 C4 C5 178.1(3) ?
C3 C4 C5 C6 0.0(5) ?
C3 C4 C5 C10 179.9(3) ?
O1 C1 C6 C5 179.9(3) ?
C2 C1 C6 C5 -0.6(5) ?
O1 C1 C6 C7 0.0(6) ?
C2 C1 C6 C7 179.4(3) ?
C4 C5 C6 C1 1.1(5) ?
C10 C5 C6 C1 -178.8(3) ?
C4 C5 C6 C7 -179.0(3) ?
C10 C5 C6 C7 1.1(5) ?
C1 C6 C7 O2 0.3(5) ?
C5 C6 C7 O2 -179.6(3) ?
C1 C6 C7 C8 -178.6(3) ?
C5 C6 C7 C8 1.5(5) ?
O2 C7 C8 C14 -1.5(5) ?
C6 C7 C8 C14 177.4(3) ?
O2 C7 C8 C9 179.8(3) ?
C6 C7 C8 C9 -1.4(5) ?
C14 C8 C9 C11 0.2(5) ?
C7 C8 C9 C11 179.0(3) ?
C14 C8 C9 C10 179.9(3) ?
C7 C8 C9 C10 -1.3(5) ?
C4 C5 C10 O3 -6.2(5) ?
C6 C5 C10 O3 173.7(3) ?
C4 C5 C10 C9 176.4(3) ?
C6 C5 C10 C9 -3.8(5) ?
C11 C9 C10 O3 6.0(5) ?
C8 C9 C10 O3 -173.6(3) ?
C11 C9 C10 C5 -176.5(3) ?
C8 C9 C10 C5 3.9(5) ?
C8 C9 C11 C12 -0.2(5) ?
C10 C9 C11 C12 -179.9(3) ?
C15 O5 C12 C13 -1.4(5) ?
C15 O5 C12 C11 178.7(3) y
C9 C11 C12 O5 -179.2(3) ?
C9 C11 C12 C13 0.9(5) ?
O5 C12 C13 C14 178.4(3) ?
C11 C12 C13 C14 -1.7(5) ?
C12 C13 C14 O4 -177.4(3) ?
C12 C13 C14 C8 1.7(5) ?
C9 C8 C14 O4 178.1(3) ?
C7 C8 C14 O4 -0.7(5) ?
C9 C8 C14 C13 -1.0(5) ?
C7 C8 C14 C13 -179.8(3) ?
C12 O5 C15 C16 -161.6(3) y
O5 C15 C16 C17 -114.2(4) y
C15 C16 C17 C18 177.9(4) y
C15 C16 C17 C25 0.4(7) ?
C16 C17 C18 C19 1.1(7) y
C25 C17 C18 C19 178.7(4) ?
C17 C18 C19 C20 -175.7(4) y
C18 C19 C20 C21 126.5(6) y
C19 C20 C21 C22 -1.0(10) ?
C19 C20 C21 C23 -179.4(5) ?

loop_
_cod_related_entry_id
_cod_related_entry_database
_cod_related_entry_code
1 ChemSpider 4701027
